data_4308863
loop_
_publ_author_name
'Masahiro Kato'
'Kazunori Kojima'
'Taka-aki Okamura'
'Hitoshi Yamamoto'
'Takeshi Yamamura'
'Norikazu Ueyama'

_publ_section_title
;
Relation between Intramolecular NH...S Hydrogen Bonds and Coordination
Number in Mercury(II) Complexes with Carbamoylbenzenethiol Derivatives
;
_journal_name_full 'Inorganic Chemistry'
_journal_page_first 4037
_journal_page_last 4044
_journal_paper_doi 10.1021/ic0481780
_journal_volume 44
_journal_year 2005
_chemical_formula_sum 'C48 H72 Hg N6 O4 S4'
_chemical_formula_weight 1125.96
_chemical_name_systematic
; 
 ? 
;
_space_group_IT_number 88
_symmetry_cell_setting tetragonal
_symmetry_Int_Tables_number 88
_symmetry_space_group_name_Hall '-I 4ad'
_symmetry_space_group_name_H-M 'I 41/a :2'
_atom_sites_solution_hydrogens geom
_atom_sites_solution_primary direct
_atom_sites_solution_secondary difmap
_audit_creation_date 'Sat Dec 18 14:31:05 2004'
_audit_creation_method SHELXL-97
_cell_angle_alpha 90.00
_cell_angle_beta 90.00
_cell_angle_gamma 90.00
_cell_formula_units_Z 4
_cell_length_a 12.679(3)
_cell_length_b 12.679(3)
_cell_length_c 33.381(6)
_cell_measurement_reflns_used 25
_cell_measurement_temperature 296(2)
_cell_measurement_theta_max 15.0
_cell_measurement_theta_min 14.4
_cell_volume 5366(2)
_computing_structure_refinement 'SHELXL-97 (Sheldrick, 1997)'
_computing_structure_solution 'SIR92 (Altomare et al., 1994)'
_diffrn_ambient_temperature 296(2)
_diffrn_measured_fraction_theta_full 0.999
_diffrn_measured_fraction_theta_max 0.999
_diffrn_measurement_device_type 'Rigaku AFC5R'
_diffrn_measurement_method \w-2\q
_diffrn_radiation_monochromator graphite
_diffrn_radiation_source 'fine-focus sealed tube'
_diffrn_radiation_type MoK\a
_diffrn_radiation_wavelength 0.71069
_diffrn_reflns_av_R_equivalents 0.1099
_diffrn_reflns_av_sigmaI/netI 0.1898
_diffrn_reflns_limit_h_max 15
_diffrn_reflns_limit_h_min 0
_diffrn_reflns_limit_k_max 15
_diffrn_reflns_limit_k_min 0
_diffrn_reflns_limit_l_max 39
_diffrn_reflns_limit_l_min 0
_diffrn_reflns_number 2586
_diffrn_reflns_theta_full 25.00
_diffrn_reflns_theta_max 25.00
_diffrn_reflns_theta_min 2.58
_exptl_absorpt_coefficient_mu 3.077
_exptl_absorpt_correction_T_max 0.540
_exptl_absorpt_correction_T_min 0.530
_exptl_absorpt_correction_type psi-scan
_exptl_absorpt_process_details '(North, Phillips & Mathews, 1968)'
_exptl_crystal_colour colorless
_exptl_crystal_density_diffrn 1.394
_exptl_crystal_density_method 'not measured'
_exptl_crystal_description prismatic
_exptl_crystal_F_000 2312
_exptl_crystal_size_max 0.200
_exptl_crystal_size_mid 0.200
_exptl_crystal_size_min 0.200
_refine_diff_density_max 1.025
_refine_diff_density_min -1.490
_refine_diff_density_rms 0.165
_refine_ls_extinction_method none
_refine_ls_goodness_of_fit_ref 1.052
_refine_ls_hydrogen_treatment constr
_refine_ls_matrix_type full
_refine_ls_number_parameters 161
_refine_ls_number_reflns 2358
_refine_ls_number_restraints 16
_refine_ls_restrained_S_all 1.050
_refine_ls_R_factor_all 0.1930
_refine_ls_R_factor_gt 0.0534
_refine_ls_shift/su_max 0.000
_refine_ls_shift/su_mean 0.000
_refine_ls_structure_factor_coef Fsqd
_refine_ls_weighting_details 'calc w=1/[\s^2^(Fo^2^)+(0.0800P)^2^+0.0000P] where P=(Fo^2^+2Fc^2^)/3'
_refine_ls_weighting_scheme calc
_refine_ls_wR_factor_gt 0.1356
_refine_ls_wR_factor_ref 0.1810
_reflns_number_gt 1139
_reflns_number_total 2358
_reflns_threshold_expression >2sigma(I)
_cod_data_source_file ic0481780si20041224_115553.cif
_cod_data_source_block complex5
_cod_original_cell_volume 5366.2(19)
_cod_original_sg_symbol_H-M 'I 41/a'
_cod_original_formula_sum 'C48 H72 Hg N6 O4 S4 '
_cod_database_code 4308863

loop_
_symmetry_equiv_pos_as_xyz
'x, y, z'
'-x, -y+1/2, z'
'-y+3/4, x+1/4, z+1/4'
'y+1/4, -x+1/4, z+1/4'
'x+1/2, y+1/2, z+1/2'
'-x+1/2, -y+1, z+1/2'
'-y+5/4, x+3/4, z+3/4'
'y+3/4, -x+3/4, z+3/4'
'-x, -y, -z'
'x, y-1/2, -z'
'y-3/4, -x-1/4, -z-1/4'
'-y-1/4, x-1/4, -z-1/4'
'-x+1/2, -y+1/2, -z+1/2'
'x+1/2, y, -z+1/2'
'y-1/4, -x+1/4, -z+1/4'
'-y+1/4, x+1/4, -z+1/4'

loop_
_atom_site_label
_atom_site_type_symbol
_atom_site_fract_x
_atom_site_fract_y
_atom_site_fract_z
_atom_site_U_iso_or_equiv
_atom_site_adp_type
_atom_site_occupancy
_atom_site_symmetry_multiplicity
_atom_site_calc_flag
_atom_site_refinement_flags
_atom_site_disorder_assembly
_atom_site_disorder_group
Hg1 Hg 1.0000 0.2500 0.1250 0.0497(4) Uani 1 4 d S . .
S1 S 0.8743(2) 0.3365(3) 0.07521(10) 0.0576(9) Uani 1 1 d . . .
O1 O 0.6978(9) 0.6329(9) 0.0425(4) 0.120(5) Uani 1 1 d . . .
N1 N 0.8506(11) 0.5524(10) 0.0380(4) 0.087(4) Uani 1 1 d . . .
H1 H 0.8905 0.5024 0.0466 0.104 Uiso 1 1 calc R . .
N3 N 0.5000 0.2500 0.0393(4) 0.058(3) Uani 1 2 d SD . .
C11 C 0.7784(9) 0.4057(10) 0.1037(4) 0.054(3) Uani 1 1 d . . .
C12 C 0.7405(11) 0.3616(13) 0.1391(5) 0.086(5) Uani 1 1 d . . .
H12 H 0.7715 0.2993 0.1479 0.103 Uiso 1 1 calc R . .
C13 C 0.6614(13) 0.4031(15) 0.1618(6) 0.110(6) Uani 1 1 d . . .
H13 H 0.6414 0.3718 0.1858 0.133 Uiso 1 1 calc R . .
C14 C 0.6112(12) 0.4943(16) 0.1477(5) 0.092(5) Uani 1 1 d . . .
H14 H 0.5544 0.5226 0.1617 0.110 Uiso 1 1 calc R . .
C15 C 0.6454(11) 0.5398(12) 0.1144(5) 0.084(5) Uani 1 1 d . . .
H15 H 0.6120 0.6009 0.1056 0.100 Uiso 1 1 calc R . .
C16 C 0.7310(9) 0.4989(9) 0.0916(4) 0.053(3) Uani 1 1 d . . .
C17 C 0.7590(13) 0.5667(10) 0.0562(5) 0.073(4) Uani 1 1 d . . .
C18 C 0.8887(16) 0.6162(15) 0.0043(6) 0.134(8) Uani 1 1 d . . .
H18A H 0.9566 0.5909 -0.0040 0.161 Uiso 1 1 calc R . .
H18B H 0.8945 0.6886 0.0125 0.161 Uiso 1 1 calc R . .
H18C H 0.8399 0.6108 -0.0176 0.161 Uiso 1 1 calc R . .
C21 C 0.510(2) 0.171(3) 0.0722(11) 0.129(14) Uani 0.50 1 d PDU . .
H21A H 0.4757 0.2011 0.0956 0.155 Uiso 0.50 1 calc PR . .
H21B H 0.4680 0.1102 0.0644 0.155 Uiso 0.50 1 calc PR . .
C22 C 0.608(2) 0.132(2) 0.0849(9) 0.212(15) Uani 0.50 1 d PD . .
H22A H 0.5977 0.0827 0.1062 0.255 Uiso 0.50 1 calc PR . .
H22B H 0.6505 0.1900 0.0943 0.255 Uiso 0.50 1 calc PR . .
H22C H 0.6426 0.0983 0.0629 0.255 Uiso 0.50 1 calc PR . .
C22B C 0.608(2) 0.132(2) 0.0849(9) 0.212(15) Uani 0.50 1 d PD . .
H22D H 0.6804 0.1185 0.0912 0.255 Uiso 0.50 1 calc PR . .
H22E H 0.5732 0.0676 0.0780 0.255 Uiso 0.50 1 calc PR . .
H22F H 0.5737 0.1633 0.1077 0.255 Uiso 0.50 1 calc PR . .
C23 C 0.593(3) 0.306(4) 0.0256(17) 0.18(2) Uani 0.50 1 d PDU . .
H23A H 0.6199 0.3411 0.0492 0.215 Uiso 0.50 1 calc PR . .
H23B H 0.6433 0.2511 0.0192 0.215 Uiso 0.50 1 calc PR . .
C24 C 0.601(2) 0.374(3) -0.0030(8) 0.206(15) Uani 0.50 1 d PD . .
H24A H 0.6736 0.3925 -0.0067 0.247 Uiso 0.50 1 calc PR . .
H24B H 0.5613 0.4364 0.0038 0.247 Uiso 0.50 1 calc PR . .
H24C H 0.5734 0.3446 -0.0274 0.247 Uiso 0.50 1 calc PR . .
C24B C 0.601(2) 0.374(3) -0.0030(8) 0.206(15) Uani 0.50 1 d PD . .
H24D H 0.5852 0.4316 -0.0209 0.247 Uiso 0.50 1 calc PR . .
H24E H 0.6362 0.3193 -0.0175 0.247 Uiso 0.50 1 calc PR . .
H24F H 0.6454 0.3989 0.0182 0.247 Uiso 0.50 1 calc PR . .
C25 C 0.514(3) 0.338(4) 0.0119(17) 0.165(18) Uani 0.50 1 d PDU . .
H25A H 0.4695 0.3212 -0.0110 0.198 Uiso 0.50 1 calc PR . .
H25B H 0.4804 0.3975 0.0250 0.198 Uiso 0.50 1 calc PR . .
C26 C 0.602(2) 0.203(3) 0.0521(13) 0.148(15) Uani 0.50 1 d PDU . .
H26A H 0.6314 0.1667 0.0291 0.178 Uiso 0.50 1 calc PR . .
H26B H 0.6496 0.2612 0.0580 0.178 Uiso 0.50 1 calc PR . .

loop_
_atom_site_aniso_label
_atom_site_aniso_U_11
_atom_site_aniso_U_22
_atom_site_aniso_U_33
_atom_site_aniso_U_23
_atom_site_aniso_U_13
_atom_site_aniso_U_12
Hg1 0.0441(4) 0.0441(4) 0.0610(7) 0.000 0.000 0.000
S1 0.0545(19) 0.061(2) 0.057(2) 0.0005(16) -0.0003(16) 0.0169(16)
O1 0.101(9) 0.086(8) 0.171(13) 0.032(8) -0.026(8) 0.043(7)
N1 0.095(10) 0.091(9) 0.075(9) 0.028(7) 0.001(8) 0.015(8)
N3 0.036(8) 0.062(10) 0.076(10) 0.000 0.000 0.007(8)
C11 0.050(7) 0.063(8) 0.048(8) -0.004(7) -0.009(6) 0.001(6)
C12 0.071(9) 0.094(11) 0.093(13) 0.026(9) 0.016(9) 0.045(9)
C13 0.095(12) 0.137(16) 0.100(14) 0.016(12) 0.032(11) 0.053(13)
C14 0.060(10) 0.137(17) 0.078(13) -0.023(12) 0.002(9) 0.008(10)
C15 0.057(9) 0.080(10) 0.114(15) -0.039(10) -0.037(9) 0.032(8)
C16 0.055(8) 0.049(7) 0.055(9) -0.016(6) -0.015(6) 0.006(6)
C17 0.084(11) 0.047(8) 0.089(12) -0.017(8) -0.036(10) 0.013(8)
C18 0.151(19) 0.109(15) 0.142(18) 0.070(14) -0.020(15) 0.033(14)
C21 0.10(2) 0.17(3) 0.12(3) 0.09(3) -0.01(2) 0.02(3)
C22 0.22(3) 0.15(2) 0.27(4) 0.13(2) -0.07(3) -0.01(2)
C22B 0.22(3) 0.15(2) 0.27(4) 0.13(2) -0.07(3) -0.01(2)
C23 0.13(4) 0.18(4) 0.23(5) 0.09(4) 0.04(4) -0.03(3)
C24 0.24(3) 0.24(3) 0.13(2) 0.08(2) 0.09(2) -0.01(3)
C24B 0.24(3) 0.24(3) 0.13(2) 0.08(2) 0.09(2) -0.01(3)
C25 0.13(3) 0.14(3) 0.23(5) 0.13(3) 0.02(4) -0.02(3)
C26 0.09(2) 0.18(3) 0.17(3) 0.12(3) -0.03(2) 0.00(3)

loop_
_atom_type_symbol
_atom_type_description
_atom_type_scat_dispersion_real
_atom_type_scat_dispersion_imag
_atom_type_scat_source
C C 0.0033 0.0016 'International Tables Vol C Tables 4.2.6.8 and 6.1.1.4'
H H 0.0000 0.0000 'International Tables Vol C Tables 4.2.6.8 and 6.1.1.4'
O O 0.0106 0.0060 'International Tables Vol C Tables 4.2.6.8 and 6.1.1.4'
N N 0.0061 0.0033 'International Tables Vol C Tables 4.2.6.8 and 6.1.1.4'
S S 0.1246 0.1234 'International Tables Vol C Tables 4.2.6.8 and 6.1.1.4'
Hg Hg -2.3894 9.2266 'International Tables Vol C Tables 4.2.6.8 and 6.1.1.4'

loop_
_geom_angle_atom_site_label_1
_geom_angle_atom_site_label_2
_geom_angle_atom_site_label_3
_geom_angle
_geom_angle_site_symmetry_1
_geom_angle_site_symmetry_3
_geom_angle_publ_flag
S1 Hg1 S1 98.67(14) 2_755 . ?
S1 Hg1 S1 115.13(8) 2_755 15_665 ?
S1 Hg1 S1 115.13(8) . 15_665 ?
S1 Hg1 S1 115.13(8) 2_755 16_645 ?
S1 Hg1 S1 115.13(8) . 16_645 ?
S1 Hg1 S1 98.66(14) 15_665 16_645 ?
C11 S1 Hg1 107.0(4) . . ?
C17 N1 C18 124.5(14) . . ?
C17 N1 H1 117.8 . . ?
C18 N1 H1 117.8 . . ?
C23 N3 C23 143(5) . 2_655 ?
C23 N3 C25 106(3) . 2_655 ?
C23 N3 C25 48(2) 2_655 2_655 ?
C23 N3 C25 48(2) . . ?
C23 N3 C25 106(3) 2_655 . ?
C25 N3 C25 102(5) 2_655 . ?
C23 N3 C26 65.0(18) . . ?
C23 N3 C26 127(3) 2_655 . ?
C25 N3 C26 89(3) 2_655 . ?
C25 N3 C26 112.6(18) . . ?
C23 N3 C26 127(3) . 2_655 ?
C23 N3 C26 65.0(18) 2_655 2_655 ?
C25 N3 C26 112.6(18) 2_655 2_655 ?
C25 N3 C26 89(3) . 2_655 ?
C26 N3 C26 147(4) . 2_655 ?
C23 N3 C21 88(3) . 2_655 ?
C23 N3 C21 120(2) 2_655 2_655 ?
C25 N3 C21 166(3) 2_655 2_655 ?
C25 N3 C21 88(3) . 2_655 ?
C26 N3 C21 97(2) . 2_655 ?
C26 N3 C21 56.6(19) 2_655 2_655 ?
C23 N3 C21 120(2) . . ?
C23 N3 C21 88(3) 2_655 . ?
C25 N3 C21 88(3) 2_655 . ?
C25 N3 C21 166(3) . . ?
C26 N3 C21 56.6(19) . . ?
C26 N3 C21 97(2) 2_655 . ?
C21 N3 C21 85(4) 2_655 . ?
C16 C11 C12 116.0(12) . . ?
C16 C11 S1 124.3(11) . . ?
C12 C11 S1 119.5(10) . . ?
C13 C12 C11 124.9(14) . . ?
C13 C12 H12 117.6 . . ?
C11 C12 H12 117.6 . . ?
C12 C13 C14 117.8(17) . . ?
C12 C13 H13 121.1 . . ?
C14 C13 H13 121.1 . . ?
C15 C14 C13 119.4(16) . . ?
C15 C14 H14 120.3 . . ?
C13 C14 H14 120.3 . . ?
C14 C15 C16 122.6(15) . . ?
C14 C15 H15 118.7 . . ?
C16 C15 H15 118.7 . . ?
C11 C16 C15 119.1(14) . . ?
C11 C16 C17 127.8(12) . . ?
C15 C16 C17 113.1(12) . . ?
O1 C17 N1 118.5(16) . . ?
O1 C17 C16 122.1(16) . . ?
N1 C17 C16 119.3(12) . . ?
N1 C18 H18A 109.5 . . ?
N1 C18 H18B 109.5 . . ?
H18A C18 H18B 109.5 . . ?
N1 C18 H18C 109.5 . . ?
H18A C18 H18C 109.5 . . ?
H18B C18 H18C 109.5 . . ?
C22 C21 N3 122(2) . . ?
C22 C21 H21A 106.8 . . ?
N3 C21 H21A 106.8 . . ?
C22 C21 H21B 106.8 . . ?
N3 C21 H21B 106.8 . . ?
H21A C21 H21B 106.7 . . ?
C21 C22 H22A 109.5 . . ?
C21 C22 H22B 109.5 . . ?
H22A C22 H22B 109.5 . . ?
C21 C22 H22C 109.5 . . ?
H22A C22 H22C 109.5 . . ?
H22B C22 H22C 109.5 . . ?
C24 C23 N3 129(3) . . ?
C24 C23 H23A 105.1 . . ?
N3 C23 H23A 105.1 . . ?
C24 C23 H23B 105.1 . . ?
N3 C23 H23B 105.1 . . ?
H23A C23 H23B 105.9 . . ?
C23 C24 H24A 109.5 . . ?
C23 C24 H24B 109.5 . . ?
H24A C24 H24B 109.5 . . ?
C23 C24 H24C 109.5 . . ?
H24A C24 H24C 109.5 . . ?
H24B C24 H24C 109.5 . . ?
N3 C25 H25A 105.3 . . ?
N3 C25 H25B 105.3 . . ?
H25A C25 H25B 106.0 . . ?
N3 C26 H26A 107.0 . . ?
N3 C26 H26B 107.0 . . ?
H26A C26 H26B 106.8 . . ?

loop_
_geom_bond_atom_site_label_1
_geom_bond_atom_site_label_2
_geom_bond_distance
_geom_bond_site_symmetry_2
_geom_bond_publ_flag
Hg1 S1 2.551(3) 2_755 ?
Hg1 S1 2.551(3) . ?
Hg1 S1 2.551(3) 15_665 ?
Hg1 S1 2.551(3) 16_645 ?
S1 C11 1.774(13) . ?
O1 C17 1.232(16) . ?
N1 C17 1.322(19) . ?
N1 C18 1.47(2) . ?
N1 H1 0.8600 . ?
N3 C23 1.44(3) . ?
N3 C23 1.44(3) 2_655 ?
N3 C25 1.45(3) 2_655 ?
N3 C25 1.45(3) . ?
N3 C26 1.49(2) . ?
N3 C26 1.49(2) 2_655 ?
N3 C21 1.49(2) 2_655 ?
N3 C21 1.49(2) . ?
C11 C16 1.386(16) . ?
C11 C12 1.393(18) . ?
C12 C13 1.36(2) . ?
C12 H12 0.9300 . ?
C13 C14 1.40(2) . ?
C13 H13 0.9300 . ?
C14 C15 1.33(2) . ?
C14 H14 0.9300 . ?
C15 C16 1.424(19) . ?
C15 H15 0.9300 . ?
C16 C17 1.50(2) . ?
C18 H18A 0.9600 . ?
C18 H18B 0.9600 . ?
C18 H18C 0.9600 . ?
C21 C22 1.40(3) . ?
C21 H21A 0.9700 . ?
C21 H21B 0.9700 . ?
C22 H22A 0.9600 . ?
C22 H22B 0.9600 . ?
C22 H22C 0.9600 . ?
C23 C24 1.30(3) . ?
C23 H23A 0.9700 . ?
C23 H23B 0.9700 . ?
C24 H24A 0.9600 . ?
C24 H24B 0.9600 . ?
C24 H24C 0.9600 . ?
C25 H25A 0.9700 . ?
C25 H25B 0.9700 . ?
C26 H26A 0.9700 . ?
C26 H26B 0.9700 . ?

loop_
_geom_torsion_atom_site_label_1
_geom_torsion_atom_site_label_2
_geom_torsion_atom_site_label_3
_geom_torsion_atom_site_label_4
_geom_torsion
_geom_torsion_site_symmetry_1
_geom_torsion_site_symmetry_2
_geom_torsion_site_symmetry_3
_geom_torsion_site_symmetry_4
_geom_torsion_publ_flag
S1 Hg1 S1 C11 -178.8(5) 2_755 . . . ?
S1 Hg1 S1 C11 -55.8(5) 15_665 . . . ?
S1 Hg1 S1 C11 58.1(5) 16_645 . . . ?
Hg1 S1 C11 C16 147.0(9) . . . . ?
Hg1 S1 C11 C12 -38.3(11) . . . . ?
C16 C11 C12 C13 1(2) . . . . ?
S1 C11 C12 C13 -174.7(15) . . . . ?
C11 C12 C13 C14 3(3) . . . . ?
C12 C13 C14 C15 -3(3) . . . . ?
C13 C14 C15 C16 1(2) . . . . ?
C12 C11 C16 C15 -3.1(17) . . . . ?
S1 C11 C16 C15 171.8(9) . . . . ?
C12 C11 C16 C17 176.5(13) . . . . ?
S1 C11 C16 C17 -8.5(18) . . . . ?
C14 C15 C16 C11 3(2) . . . . ?
C14 C15 C16 C17 -177.2(14) . . . . ?
C18 N1 C17 O1 5(2) . . . . ?
C18 N1 C17 C16 -177.4(15) . . . . ?
C11 C16 C17 O1 162.1(13) . . . . ?
C15 C16 C17 O1 -18.2(18) . . . . ?
C11 C16 C17 N1 -15(2) . . . . ?
C15 C16 C17 N1 164.4(12) . . . . ?
C23 N3 C21 C22 -13(6) . . . . ?
C23 N3 C21 C22 141(5) 2_655 . . . ?
C25 N3 C21 C22 93(4) 2_655 . . . ?
C25 N3 C21 C22 -39(15) . . . . ?
C26 N3 C21 C22 3(4) . . . . ?
C26 N3 C21 C22 -154(4) 2_655 . . . ?
C21 N3 C21 C22 -99(5) 2_655 . . . ?
C23 N3 C23 C24 43(6) 2_655 . . . ?
C25 N3 C23 C24 81(8) 2_655 . . . ?
C25 N3 C23 C24 -10(5) . . . . ?
C26 N3 C23 C24 162(8) . . . . ?
C26 N3 C23 C24 -54(9) 2_655 . . . ?
C21 N3 C23 C24 -99(7) 2_655 . . . ?
C21 N3 C23 C24 178(6) . . . . ?
